data_1550723
loop_
_publ_author_name
'Basel, Bettina Sabine'
'Hetzer, Constantin'
'Zirzlmeier, Johannes'
'Thiel, Dominik'
'Guldi, Rebecca'
'Hampel, Frank'
'Kahnt, Axel'
'Clark, Timothy'
'Guldi, Dirk Michael'
'Tykwinski, Rik R.'

_publ_section_title
;
 Davydov splitting and singlet fission in excitonically coupled pentacene
 dimers
;
_journal_name_full 'Chemical Science'
_journal_paper_doi 10.1039/C9SC00384C
_journal_year 2019
_chemical_formula_moiety 'C31 H28 O2 Si'
_chemical_formula_sum 'C31 H28 O2 Si'
_chemical_formula_weight 460.62
_space_group_crystal_system monoclinic
_space_group_IT_number 14
_space_group_name_Hall '-P 2ybc'
_space_group_name_H-M_alt 'P 1 21/c 1'
_symmetry_space_group_name_Hall '-P 2ybc'
_symmetry_space_group_name_H-M 'P 1 21/c 1'
_atom_sites_solution_hydrogens geom
_atom_sites_solution_primary direct
_audit_creation_date 2018-04-25
_audit_creation_method
;
Olex2 1.2
(compiled 2018.04.03 svn.r3497 for OlexSys, GUI svn.r5486)
;
_audit_update_record
;
2018-04-26 deposited with the CCDC.    2019-02-21 downloaded from the CCDC.
;
_cell_angle_alpha 90
_cell_angle_beta 114.242(4)
_cell_angle_gamma 90
_cell_formula_units_Z 4
_cell_length_a 18.0943(5)
_cell_length_b 8.83112(19)
_cell_length_c 17.4814(5)
_cell_measurement_reflns_used 5863
_cell_measurement_temperature 173.00(10)
_cell_measurement_theta_max 61.4940
_cell_measurement_theta_min 4.9780
_cell_volume 2547.08(14)
_computing_cell_refinement
;
CrysAlisPro, Agilent Technologies,
Version 1.171.37.35 (release 13-08-2014 CrysAlis171 .NET)
(compiled Aug 13 2014,18:06:01)
;
_computing_data_collection
;
CrysAlisPro, Agilent Technologies,
Version 1.171.37.35 (release 13-08-2014 CrysAlis171 .NET)
(compiled Aug 13 2014,18:06:01)
;
_computing_data_reduction
;
CrysAlisPro, Agilent Technologies,
Version 1.171.37.35 (release 13-08-2014 CrysAlis171 .NET)
(compiled Aug 13 2014,18:06:01)
;
_computing_molecular_graphics 'Olex2 (Dolomanov et al., 2009)'
_computing_publication_material 'Olex2 (Dolomanov et al., 2009)'
_computing_structure_refinement 'ShelXL (Sheldrick, 2015)'
_computing_structure_solution 'ShelXS (Sheldrick, 2008)'
_diffrn_ambient_environment N~2~
_diffrn_ambient_temperature 173.00(10)
_diffrn_detector 'CCD plate'
_diffrn_detector_area_resol_mean 10.6144
_diffrn_detector_type Atlas
_diffrn_measured_fraction_theta_full 0.9694
_diffrn_measured_fraction_theta_max 0.9833
_diffrn_measurement_details
;
#__ type_ start__ end____ width___ exp.time_
  1 omega  -79.00   81.00   1.0000    1.0000
omega____ theta____ kappa____ phi______ frames
    -        0.0000    0.0000  -60.0000 160

#__ type_ start__ end____ width___ exp.time_
  2 omega    6.00   74.00   1.0000    1.5800
omega____ theta____ kappa____ phi______ frames
    -       82.5931  -30.0000 -180.0000 68

#__ type_ start__ end____ width___ exp.time_
  3 omega   69.00  157.00   1.0000    1.5800
omega____ theta____ kappa____ phi______ frames
    -       82.5931   30.0000 -150.0000 88

#__ type_ start__ end____ width___ exp.time_
  4 omega  129.00  154.00   1.0000    1.5800
omega____ theta____ kappa____ phi______ frames
    -       82.5931   61.0000 -120.0000 25

#__ type_ start__ end____ width___ exp.time_
  5 omega  112.00  150.00   1.0000    1.5800
omega____ theta____ kappa____ phi______ frames
    -       82.5931   45.0000 -120.0000 38

#__ type_ start__ end____ width___ exp.time_
  6 omega   54.00  136.00   1.0000    1.5800
omega____ theta____ kappa____ phi______ frames
    -       82.5931   61.0000  -60.0000 82

#__ type_ start__ end____ width___ exp.time_
  7 omega   57.00   82.00   1.0000    1.5800
omega____ theta____ kappa____ phi______ frames
    -       82.5931   45.0000 -120.0000 25

#__ type_ start__ end____ width___ exp.time_
  8 omega   54.00   80.00   1.0000    1.5800
omega____ theta____ kappa____ phi______ frames
    -       82.5931   61.0000  -90.0000 26

#__ type_ start__ end____ width___ exp.time_
  9 omega   54.00   80.00   1.0000    1.5800
omega____ theta____ kappa____ phi______ frames
    -       82.5931   61.0000 -120.0000 26

#__ type_ start__ end____ width___ exp.time_
 10 omega   10.00   98.00   1.0000    1.5800
omega____ theta____ kappa____ phi______ frames
    -       82.5931  -45.0000  -30.0000 88

#__ type_ start__ end____ width___ exp.time_
 11 omega   10.00  115.00   1.0000    1.5800
omega____ theta____ kappa____ phi______ frames
    -       82.5931  -77.0000  120.0000 105

#__ type_ start__ end____ width___ exp.time_
 12 omega   97.00  154.00   1.0000    1.5800
omega____ theta____ kappa____ phi______ frames
    -       82.5931  125.0000   90.0000 57
;
_diffrn_measurement_device 'four-circle diffractometer'
_diffrn_measurement_device_type 'SuperNova, Dual, Cu at zero, Atlas'
_diffrn_measurement_method '\w scans'
_diffrn_orient_matrix_UB_11 -0.0880275000
_diffrn_orient_matrix_UB_12 0.0462259000
_diffrn_orient_matrix_UB_13 -0.0197297000
_diffrn_orient_matrix_UB_21 -0.0077760000
_diffrn_orient_matrix_UB_22 0.0687713000
_diffrn_orient_matrix_UB_23 -0.0840137000
_diffrn_orient_matrix_UB_31 -0.0300450000
_diffrn_orient_matrix_UB_32 -0.1535226000
_diffrn_orient_matrix_UB_33 -0.0435045000
_diffrn_radiation_monochromator mirror
_diffrn_radiation_probe x-ray
_diffrn_radiation_type 'Cu K\a'
_diffrn_radiation_wavelength 1.54184
_diffrn_reflns_av_R_equivalents 0.0434
_diffrn_reflns_av_unetI/netI 0.0383
_diffrn_reflns_Laue_measured_fraction_full 0.844
_diffrn_reflns_Laue_measured_fraction_max 0.985
_diffrn_reflns_limit_h_max 19
_diffrn_reflns_limit_h_min -20
_diffrn_reflns_limit_k_max 9
_diffrn_reflns_limit_k_min -9
_diffrn_reflns_limit_l_max 16
_diffrn_reflns_limit_l_min -19
_diffrn_reflns_number 11836
_diffrn_reflns_point_group_measured_fraction_full 0.844
_diffrn_reflns_point_group_measured_fraction_max 0.985
_diffrn_reflns_theta_full 67.684
_diffrn_reflns_theta_max 61.674
_diffrn_reflns_theta_min 5.076
_diffrn_source 'sealed X-ray tube'
_diffrn_source_type 'SuperNova (Cu) X-ray Source'
_exptl_absorpt_coefficient_mu 1.002
_exptl_absorpt_correction_T_max 1.00000
_exptl_absorpt_correction_T_min 0.88252
_exptl_absorpt_correction_type multi-scan
_exptl_absorpt_process_details
;
CrysAlisPro, Agilent Technologies,
Version 1.171.37.35 (release 13-08-2014 CrysAlis171 .NET)
(compiled Aug 13 2014,18:06:01)
Empirical absorption correction using spherical harmonics,
 implemented in SCALE3 ABSPACK scaling algorithm.
Empirical absorption correction using spherical harmonics,
 implemented in SCALE3 ABSPACK scaling algorithm.
;
_exptl_crystal_density_diffrn 1.201
_exptl_crystal_F_000 976
_exptl_crystal_size_max 0.2645
_exptl_crystal_size_mid 0.1830
_exptl_crystal_size_min 0.0297
_refine_diff_density_max 0.209
_refine_diff_density_min -0.396
_refine_diff_density_rms 0.046
_refine_ls_extinction_method none
_refine_ls_goodness_of_fit_ref 1.051
_refine_ls_hydrogen_treatment constr
_refine_ls_matrix_type full
_refine_ls_number_parameters 312
_refine_ls_number_reflns 3895
_refine_ls_number_restraints 0
_refine_ls_restrained_S_all 1.051
_refine_ls_R_factor_all 0.0570
_refine_ls_R_factor_gt 0.0433
_refine_ls_shift/su_max 0.000
_refine_ls_shift/su_mean 0.000
_refine_ls_structure_factor_coef Fsqd
_refine_ls_weighting_details 'w=1/[\s^2^(Fo^2^)+(0.0675P)^2^+0.6992P] where P=(Fo^2^+2Fc^2^)/3'
_refine_ls_weighting_scheme calc
_refine_ls_wR_factor_gt 0.1120
_refine_ls_wR_factor_ref 0.1254
_reflns_Friedel_coverage 0.000
_reflns_number_gt 3139
_reflns_number_total 3895
_reflns_threshold_expression 'I > 2\s(I)'
_cod_data_source_file c9sc00384c2.cif
_cod_data_source_block coh04
_cod_original_cell_volume 2547.09(13)
_cod_database_code 1550723
_shelxl_version_number 2014/6
_chemical_oxdiff_formula 'C31 H28 O2 Si'
_shelx_space_group_comment
;
The symmetry employed for this shelxl refinement is uniquely defined
by the following loop, which should always be used as a source of
symmetry information in preference to the above space-group names.
They are only intended as comments.
;
_reflns_odcompleteness_completeness 96.94
_reflns_odcompleteness_iscentric 1
_reflns_odcompleteness_theta 62.05
_olex2_refinement_description
;
1. Fixed Uiso
 At 1.2 times of:
  All C(H) groups
 At 1.5 times of:
  All C(H,H,H) groups
2.a Aromatic/amide H refined with riding coordinates:
 C7(H7), C10(H10), C21(H21), C3(H3), C16(H16), C8(H8), C18(H18), C6(H6),
 C17(H17), C5(H5), C14(H14), C19(H19)
2.b Idealised Me refined as rotating group:
 C26(H26A,H26B,H26C), C32(H32A,H32B,H32C), C30(H30A,H30B,H30C), C27(H27A,H27B,
 H27C), C28(H28A,H28B,H28C)
2.c :
 C34(H34)
;
_olex2_date_sample_data_collection 2015-11-05
_olex2_date_sample_submission 1446591600
_olex2_exptl_crystal_mounting_method
;
mounted on a loop
;
_olex2_submission_special_instructions 'No special instructions were received'

loop_
_space_group_symop_operation_xyz
'x, y, z'
'-x, y+1/2, -z+1/2'
'-x, -y, -z'
'x, -y-1/2, z-1/2'

loop_
_atom_site_label
_atom_site_type_symbol
_atom_site_fract_x
_atom_site_fract_y
_atom_site_fract_z
_atom_site_U_iso_or_equiv
_atom_site_adp_type
_atom_site_occupancy
_atom_site_site_symmetry_order
_atom_site_calc_flag
_atom_site_refinement_flags_posn
Si25 Si 0.46292(4) 0.59818(7) 0.61972(4) 0.0321(2) Uani 1 1 d .
O29 O 0.20146(9) 0.38095(15) 0.40785(8) 0.0275(3) Uani 1 1 d .
O31 O 0.26814(8) 0.87752(15) 0.37913(8) 0.0277(3) Uani 1 1 d .
C15 C 0.26242(12) 0.5634(2) 0.16665(13) 0.0254(5) Uani 1 1 d .
C7 C -0.07427(13) 0.8972(3) 0.43289(14) 0.0350(6) Uani 1 1 d .
H7 H -0.1189 0.9555 0.4277 0.042 Uiso 1 1 calc R
C26 C 0.51051(18) 0.7743(3) 0.60526(19) 0.0630(8) Uani 1 1 d .
H26A H 0.5180 0.7682 0.5541 0.094 Uiso 1 1 calc GR
H26B H 0.5621 0.7875 0.6517 0.094 Uiso 1 1 calc GR
H26C H 0.4762 0.8588 0.6025 0.094 Uiso 1 1 calc GR
C10 C 0.07769(12) 0.8667(2) 0.34036(12) 0.0267(5) Uani 1 1 d .
H10 H 0.0636 0.9491 0.3040 0.032 Uiso 1 1 calc R
C21 C 0.26364(12) 0.4201(2) 0.28659(12) 0.0248(5) Uani 1 1 d .
H21 H 0.2736 0.3305 0.3171 0.030 Uiso 1 1 calc R
C23 C 0.30185(13) 0.5575(2) 0.46946(13) 0.0246(5) Uani 1 1 d .
C3 C 0.12126(12) 0.6207(2) 0.44881(12) 0.0250(5) Uani 1 1 d .
H3 H 0.1366 0.5387 0.4854 0.030 Uiso 1 1 calc R
C32 C 0.33692(14) 0.9205(3) 0.36442(15) 0.0373(6) Uani 1 1 d .
H32A H 0.3214 0.9960 0.3211 0.056 Uiso 1 1 calc GR
H32B H 0.3580 0.8335 0.3471 0.056 Uiso 1 1 calc GR
H32C H 0.3778 0.9610 0.4151 0.056 Uiso 1 1 calc GR
C24 C 0.36509(14) 0.5763(2) 0.52900(13) 0.0296(5) Uani 1 1 d .
C1 C 0.22399(12) 0.5329(2) 0.39640(12) 0.0218(4) Uani 1 1 d .
C9 C 0.03269(12) 0.8374(2) 0.38875(12) 0.0263(5) Uani 1 1 d .
C22 C 0.23811(12) 0.5446(2) 0.31558(12) 0.0223(4) Uani 1 1 d .
C12 C 0.19935(12) 0.8212(2) 0.30665(12) 0.0237(5) Uani 1 1 d .
C16 C 0.27155(14) 0.5671(3) 0.08936(13) 0.0328(5) Uani 1 1 d .
H16 H 0.2645 0.6577 0.0601 0.039 Uiso 1 1 calc R
C2 C 0.16079(12) 0.6465(2) 0.39771(12) 0.0231(5) Uani 1 1 d .
C13 C 0.22416(12) 0.6830(2) 0.27050(12) 0.0233(5) Uani 1 1 d .
C8 C -0.03452(13) 0.9263(2) 0.38278(14) 0.0318(5) Uani 1 1 d .
H8 H -0.0518 1.0054 0.3443 0.038 Uiso 1 1 calc R
C18 C 0.30270(14) 0.3008(3) 0.10191(14) 0.0371(6) Uani 1 1 d .
H18 H 0.3154 0.2140 0.0797 0.045 Uiso 1 1 calc R
C4 C 0.05785(12) 0.7158(2) 0.44713(13) 0.0264(5) Uani 1 1 d .
C6 C -0.04786(13) 0.7795(3) 0.49219(14) 0.0344(5) Uani 1 1 d .
H6 H -0.0749 0.7615 0.5265 0.041 Uiso 1 1 calc R
C33 C 0.16669(13) 0.9441(2) 0.24427(13) 0.0280(5) Uani 1 1 d .
C17 C 0.29043(15) 0.4387(3) 0.05830(14) 0.0377(6) Uani 1 1 d .
H17 H 0.2953 0.4422 0.0074 0.045 Uiso 1 1 calc R
C5 C 0.01661(13) 0.6917(2) 0.50010(14) 0.0315(5) Uani 1 1 d .
H5 H 0.0339 0.6155 0.5403 0.038 Uiso 1 1 calc R
C20 C 0.27538(12) 0.4243(2) 0.21122(12) 0.0246(5) Uani 1 1 d .
C14 C 0.23715(12) 0.6906(2) 0.19854(12) 0.0263(5) Uani 1 1 d .
H14 H 0.2291 0.7823 0.1700 0.032 Uiso 1 1 calc R
C11 C 0.14122(12) 0.7772(2) 0.34577(12) 0.0231(5) Uani 1 1 d .
C19 C 0.29600(13) 0.2942(2) 0.17689(13) 0.0310(5) Uani 1 1 d .
H19 H 0.3051 0.2028 0.2058 0.037 Uiso 1 1 calc R
C30 C 0.12653(14) 0.3287(3) 0.34445(14) 0.0356(6) Uani 1 1 d .
H30A H 0.1273 0.3414 0.2903 0.053 Uiso 1 1 calc GR
H30B H 0.0826 0.3861 0.3470 0.053 Uiso 1 1 calc GR
H30C H 0.1194 0.2235 0.3535 0.053 Uiso 1 1 calc GR
C34 C 0.14309(15) 1.0465(3) 0.19691(14) 0.0374(6) Uani 1 1 d .
H34 H 0.1245 1.1271 0.1596 0.045 Uiso 1 1 calc R
C27 C 0.52539(15) 0.4309(3) 0.62295(16) 0.0450(6) Uani 1 1 d .
H27A H 0.5402 0.4339 0.5761 0.068 Uiso 1 1 calc GR
H27B H 0.4950 0.3405 0.6201 0.068 Uiso 1 1 calc GR
H27C H 0.5735 0.4315 0.6743 0.068 Uiso 1 1 calc GR
C28 C 0.44328(18) 0.6064(4) 0.71543(16) 0.0606(8) Uani 1 1 d .
H28A H 0.4938 0.6157 0.7638 0.091 Uiso 1 1 calc GR
H28B H 0.4162 0.5155 0.7198 0.091 Uiso 1 1 calc GR
H28C H 0.4097 0.6924 0.7124 0.091 Uiso 1 1 calc GR

loop_
_atom_site_aniso_label
_atom_site_aniso_U_11
_atom_site_aniso_U_22
_atom_site_aniso_U_33
_atom_site_aniso_U_23
_atom_site_aniso_U_13
_atom_site_aniso_U_12
Si25 0.0279(3) 0.0381(4) 0.0264(3) 0.0000(3) 0.0073(3) -0.0023(3)
O29 0.0371(8) 0.0196(7) 0.0267(8) 0.0032(6) 0.0139(7) -0.0023(6)
O31 0.0277(8) 0.0287(8) 0.0276(8) -0.0029(6) 0.0123(7) -0.0063(6)
C15 0.0252(11) 0.0286(11) 0.0225(11) -0.0002(9) 0.0099(9) -0.0032(9)
C7 0.0250(12) 0.0411(14) 0.0364(13) -0.0138(11) 0.0101(10) 0.0006(10)
C26 0.0559(18) 0.0562(18) 0.0594(18) 0.0033(15) 0.0060(15) -0.0189(14)
C10 0.0291(12) 0.0239(11) 0.0244(11) 0.0020(9) 0.0084(9) 0.0012(9)
C21 0.0255(11) 0.0230(11) 0.0245(11) 0.0019(9) 0.0087(9) 0.0012(8)
C23 0.0279(12) 0.0219(11) 0.0256(11) 0.0020(8) 0.0126(10) 0.0036(8)
C3 0.0279(11) 0.0222(11) 0.0248(11) 0.0003(8) 0.0108(9) -0.0016(8)
C32 0.0312(13) 0.0415(14) 0.0421(14) -0.0055(11) 0.0180(11) -0.0120(10)
C24 0.0344(13) 0.0296(12) 0.0271(12) 0.0031(9) 0.0149(11) 0.0030(9)
C1 0.0265(11) 0.0190(10) 0.0200(10) 0.0023(8) 0.0096(9) -0.0004(8)
C9 0.0242(11) 0.0257(11) 0.0264(11) -0.0051(9) 0.0076(9) -0.0020(9)
C22 0.0223(11) 0.0238(11) 0.0200(10) 0.0012(8) 0.0079(9) -0.0014(8)
C12 0.0273(11) 0.0202(10) 0.0230(10) 0.0017(8) 0.0096(9) -0.0022(8)
C16 0.0391(13) 0.0350(13) 0.0279(12) 0.0029(10) 0.0174(10) -0.0016(10)
C2 0.0237(11) 0.0231(11) 0.0212(10) -0.0016(8) 0.0080(9) -0.0032(8)
C13 0.0246(11) 0.0216(11) 0.0228(10) 0.0012(8) 0.0087(9) -0.0017(8)
C8 0.0284(12) 0.0317(12) 0.0303(12) -0.0061(9) 0.0071(10) 0.0010(9)
C18 0.0433(14) 0.0390(14) 0.0351(13) -0.0064(11) 0.0222(11) 0.0032(11)
C4 0.0268(11) 0.0255(11) 0.0273(11) -0.0061(9) 0.0113(9) -0.0066(9)
C6 0.0333(13) 0.0382(14) 0.0367(13) -0.0125(11) 0.0193(11) -0.0057(10)
C33 0.0347(12) 0.0233(11) 0.0279(11) -0.0005(10) 0.0149(10) 0.0006(9)
C17 0.0465(15) 0.0442(14) 0.0297(12) -0.0006(11) 0.0230(11) 0.0007(11)
C5 0.0374(13) 0.0288(12) 0.0336(12) -0.0056(10) 0.0199(11) -0.0067(10)
C20 0.0230(11) 0.0277(11) 0.0235(11) -0.0006(9) 0.0100(9) -0.0021(8)
C14 0.0315(12) 0.0229(11) 0.0246(11) 0.0030(9) 0.0118(9) -0.0023(9)
C11 0.0240(11) 0.0231(11) 0.0206(10) -0.0012(8) 0.0074(9) -0.0008(8)
C19 0.0348(12) 0.0281(12) 0.0318(12) -0.0012(9) 0.0155(10) 0.0019(9)
C30 0.0424(14) 0.0317(13) 0.0349(12) -0.0063(10) 0.0183(11) -0.0138(10)
C34 0.0502(15) 0.0279(13) 0.0341(13) 0.0078(11) 0.0172(12) 0.0051(11)
C27 0.0355(14) 0.0550(16) 0.0401(14) 0.0049(12) 0.0110(12) 0.0058(12)
C28 0.0570(18) 0.085(2) 0.0368(15) -0.0082(14) 0.0164(14) 0.0036(16)

loop_
_atom_type_symbol
_atom_type_description
_atom_type_scat_dispersion_real
_atom_type_scat_dispersion_imag
_atom_type_scat_source
C C 0.0181 0.0091 'International Tables Vol C Tables 4.2.6.8 and 6.1.1.4'
H H 0.0000 0.0000 'International Tables Vol C Tables 4.2.6.8 and 6.1.1.4'
O O 0.0492 0.0322 'International Tables Vol C Tables 4.2.6.8 and 6.1.1.4'
Si Si 0.2541 0.3302 'International Tables Vol C Tables 4.2.6.8 and 6.1.1.4'

loop_
_exptl_crystal_face_index_h
_exptl_crystal_face_index_k
_exptl_crystal_face_index_l
_exptl_crystal_face_perp_dist
_exptl_oxdiff_crystal_face_indexfrac_h
_exptl_oxdiff_crystal_face_indexfrac_k
_exptl_oxdiff_crystal_face_indexfrac_l
_exptl_oxdiff_crystal_face_x
_exptl_oxdiff_crystal_face_y
_exptl_oxdiff_crystal_face_z
12 0 -4 0.0148 12.0000 0.0000 -4.0000 -0.9774 0.2427 -0.1865
-12 0 4 0.0148 -12.0000 -0.0000 4.0000 0.9774 -0.2427 0.1865
0 5 5 0.1289 -0.0000 5.0000 4.9999 0.1325 -0.0762 -0.9851
-2 -5 -3 0.1086 -2.0885 -5.2462 -2.9162 -0.0011 -0.0996 0.9950
-3 -5 4 0.0882 -3.4901 -5.2670 4.0516 -0.0162 -0.6755 0.7372
-2 0 11 0.0965 -2.3563 -0.2932 11.0553 -0.0242 -0.9306 -0.3651
2 0 -11 0.0825 2.3534 0.2876 -11.0552 0.0242 0.9303 0.3661
1 -5 3 0.0894 0.9119 -5.3893 3.0666 -0.3899 -0.6354 0.6666
-3 0 -9 0.0799 -3.2586 0.3317 -8.6329 0.4725 0.7734 0.4226
3 -2 8 0.0992 2.9760 -2.0759 8.1021 -0.5178 -0.8466 -0.1232
-3 -3 -8 0.0850 -3.0000 -3.0000 -8.0000 0.2832 0.4891 0.8987
3 3 8 0.0850 3.0000 3.0000 8.0000 -0.2832 -0.4891 -0.8987
-2 4 -6 0.1209 -2.0000 4.0000 -6.0001 0.4793 0.7947 -0.2930

loop_
_geom_angle_atom_site_label_1
_geom_angle_atom_site_label_2
_geom_angle_atom_site_label_3
_geom_angle
C26 Si25 C27 111.36(14)
C26 Si25 C28 111.38(15)
C24 Si25 C26 107.98(11)
C24 Si25 C27 107.63(11)
C24 Si25 C28 108.05(12)
C27 Si25 C28 110.28(13)
C30 O29 C1 115.18(15)
C32 O31 C12 115.72(16)
C20 C15 C16 118.77(19)
C14 C15 C16 122.55(19)
C14 C15 C20 118.61(18)
C8 C7 C6 120.2(2)
C11 C10 C9 121.72(19)
C22 C21 C20 121.71(19)
C24 C23 C1 179.5(2)
C2 C3 C4 121.56(19)
C23 C24 Si25 178.0(2)
O29 C1 C23 103.93(15)
O29 C1 C22 110.70(15)
O29 C1 C2 110.68(16)
C23 C1 C22 108.94(16)
C23 C1 C2 110.13(16)
C2 C1 C22 112.14(16)
C10 C9 C4 118.23(19)
C8 C9 C10 122.8(2)
C8 C9 C4 118.97(19)
C21 C22 C1 119.64(17)
C21 C22 C13 119.77(18)
C13 C22 C1 120.59(17)
O31 C12 C13 110.09(16)
O31 C12 C33 109.37(16)
O31 C12 C11 101.44(15)
C33 C12 C13 112.25(16)
C33 C12 C11 112.21(17)
C11 C12 C13 110.95(16)
C17 C16 C15 120.3(2)
C3 C2 C1 119.58(18)
C3 C2 C11 119.38(19)
C11 C2 C1 121.03(17)
C22 C13 C12 118.34(17)
C14 C13 C22 119.52(18)
C14 C13 C12 122.06(18)
C7 C8 C9 120.7(2)
C19 C18 C17 120.1(2)
C3 C4 C9 118.83(19)
C3 C4 C5 122.4(2)
C9 C4 C5 118.7(2)
C5 C6 C7 121.0(2)
C34 C33 C12 177.1(2)
C16 C17 C18 121.0(2)
C6 C5 C4 120.4(2)
C21 C20 C15 118.50(18)
C19 C20 C15 118.82(18)
C19 C20 C21 122.61(19)
C13 C14 C15 121.86(19)
C10 C11 C12 122.56(18)
C10 C11 C2 119.78(19)
C2 C11 C12 117.24(17)
C18 C19 C20 121.0(2)

loop_
_geom_bond_atom_site_label_1
_geom_bond_atom_site_label_2
_geom_bond_distance
Si25 C26 1.845(3)
Si25 C24 1.839(2)
Si25 C27 1.846(3)
Si25 C28 1.849(3)
O29 C1 1.440(2)
O29 C30 1.430(3)
O31 C32 1.422(3)
O31 C12 1.452(2)
C15 C16 1.427(3)
C15 C20 1.422(3)
C15 C14 1.411(3)
C7 C8 1.367(3)
C7 C6 1.406(3)
C10 C9 1.418(3)
C10 C11 1.366(3)
C21 C22 1.368(3)
C21 C20 1.419(3)
C23 C24 1.201(3)
C23 C1 1.478(3)
C3 C2 1.373(3)
C3 C4 1.412(3)
C1 C22 1.539(3)
C1 C2 1.528(3)
C9 C8 1.415(3)
C9 C4 1.422(3)
C22 C13 1.419(3)
C12 C13 1.524(3)
C12 C33 1.479(3)
C12 C11 1.522(3)
C16 C17 1.360(3)
C2 C11 1.421(3)
C13 C14 1.373(3)
C18 C17 1.405(3)
C18 C19 1.366(3)
C4 C5 1.424(3)
C6 C5 1.360(3)
C33 C34 1.181(3)
C20 C19 1.415(3)
